data_7123160
loop_
_publ_author_name
'Li, Quan-Quan'
'He, peng-xiu'
'Zhang, Jin'
'Zhang, Jidong'
'Xin, Yu Meng'
'Liu, Ping'
'Wang, Yao-Yu'
'Li, Jianli'

_publ_section_title
;
 Substituent changes in salen of CuIINaI-complexes to induce the various
 structure and catalytic activity towards 2-imidazolines from nitriles and
 1,2-diaminopropane
;
_journal_name_full 'Chemical Communications'
_journal_paper_doi 10.1039/C9CC00879A
_journal_year 2019
_chemical_formula_sum 'C76 H82 Cu8 N38 Na4 O22'
_chemical_formula_weight 2480.08
_chemical_name_systematic
;
 ? 
;
_space_group_crystal_system orthorhombic
_space_group_IT_number 61
_space_group_name_Hall '-P 2ac 2ab'
_space_group_name_H-M_alt 'P b c a'
_symmetry_space_group_name_Hall '-P 2ac 2ab'
_symmetry_space_group_name_H-M 'P b c a'
_atom_sites_solution_hydrogens mixed
_audit_creation_date 2016-11-16
_audit_creation_method
;
Olex2 1.2-beta
(compiled 2016.11.07 svn.r3352 for OlexSys, GUI svn.r5261)
;
_audit_update_record
;
2018-10-25 deposited with the CCDC.    2019-03-19 downloaded from the CCDC.
;
_cell_angle_alpha 90
_cell_angle_beta 90
_cell_angle_gamma 90
_cell_formula_units_Z 4
_cell_length_a 21.150(3)
_cell_length_b 17.374(2)
_cell_length_c 26.768(3)
_cell_measurement_reflns_used 4020
_cell_measurement_temperature 296(2)
_cell_measurement_theta_max 18.52
_cell_measurement_theta_min 2.34
_cell_volume 9836(2)
_computing_cell_refinement 'Bruker SAINT'
_computing_data_collection 'Bruker APEX2'
_computing_data_reduction 'Bruker SAINT'
_computing_molecular_graphics 'Olex2 (Dolomanov et al., 2009)'
_computing_publication_material 'Olex2 (Dolomanov et al., 2009)'
_computing_structure_refinement 'ShelXL (Sheldrick, 2015)'
_computing_structure_solution 'SHELXS-97 (Sheldrick, 1990)'
_diffrn_ambient_temperature 296.15
_diffrn_measured_fraction_theta_full 0.999
_diffrn_measured_fraction_theta_max 0.995
_diffrn_measurement_device_type 'Bruker APEX-II CCD'
_diffrn_measurement_method '\f and \w scans'
_diffrn_radiation_monochromator graphite
_diffrn_radiation_type MoK\a
_diffrn_radiation_wavelength 0.71073
_diffrn_reflns_av_R_equivalents 0.0895
_diffrn_reflns_av_unetI/netI 0.0772
_diffrn_reflns_Laue_measured_fraction_full 0.999
_diffrn_reflns_Laue_measured_fraction_max 0.995
_diffrn_reflns_limit_h_max 25
_diffrn_reflns_limit_h_min -26
_diffrn_reflns_limit_k_max 15
_diffrn_reflns_limit_k_min -21
_diffrn_reflns_limit_l_max 30
_diffrn_reflns_limit_l_min -33
_diffrn_reflns_number 50919
_diffrn_reflns_point_group_measured_fraction_full 0.999
_diffrn_reflns_point_group_measured_fraction_max 0.995
_diffrn_reflns_theta_full 25.242
_diffrn_reflns_theta_max 26.110
_diffrn_reflns_theta_min 2.149
_diffrn_standards_number 0
_exptl_absorpt_coefficient_mu 1.801
_exptl_absorpt_correction_T_max 0.637
_exptl_absorpt_correction_T_min 0.631
_exptl_absorpt_correction_type multi-scan
_exptl_absorpt_process_details SADABS
_exptl_crystal_colour black
_exptl_crystal_colour_primary black
_exptl_crystal_density_diffrn 1.675
_exptl_crystal_density_method 'not measured'
_exptl_crystal_description block
_exptl_crystal_F_000 5024
_exptl_crystal_size_max 0.25
_exptl_crystal_size_mid 0.25
_exptl_crystal_size_min 0.25
_refine_diff_density_max 0.923
_refine_diff_density_min -0.822
_refine_diff_density_rms 0.073
_refine_ls_extinction_method none
_refine_ls_goodness_of_fit_ref 1.003
_refine_ls_hydrogen_treatment constr
_refine_ls_matrix_type full
_refine_ls_number_parameters 691
_refine_ls_number_reflns 9739
_refine_ls_number_restraints 42
_refine_ls_restrained_S_all 1.004
_refine_ls_R_factor_all 0.1151
_refine_ls_R_factor_gt 0.0487
_refine_ls_shift/su_max 0.001
_refine_ls_shift/su_mean 0.000
_refine_ls_structure_factor_coef Fsqd
_refine_ls_weighting_details 'w=1/[\s^2^(Fo^2^)+(0.0418P)^2^+6.6044P] where P=(Fo^2^+2Fc^2^)/3'
_refine_ls_weighting_scheme calc
_refine_ls_wR_factor_gt 0.1012
_refine_ls_wR_factor_ref 0.1235
_reflns_Friedel_coverage 0.000
_reflns_number_gt 5217
_reflns_number_total 9739
_reflns_threshold_expression 'I > 2\s(I)'
_cod_data_source_file c9cc00879a2.cif
_cod_data_source_block 1
_cod_depositor_comments
;

2023-11-22
Z value and formula fixed to values more according to usual
chemical conventions.                 miguel
;
_cod_original_formula_sum 'C38 H41 Cu4 N19 Na2 O11'
_cod_original_formula_weight 1240.04
_cod_original_formula_moiety 'C38 H41 Cu4 N19 Na2 O11'
_cod_original_formula_units_Z 8
_cod_database_code 7123160
_shelx_space_group_comment
;
The symmetry employed for this shelxl refinement is uniquely defined
by the following loop, which should always be used as a source of
symmetry information in preference to the above space-group names.
They are only intended as comments.
;
_olex2_refinement_description
;
1. Fixed Uiso
 At 1.2 times of:
  All C(H) groups, All C(H,H) groups
 At 1.5 times of:
  All C(H,H,H) groups, All O(H,H) groups
2. Restrained distances
 N6-N7
 1.1 with sigma of 0.001
 N6-N5
 1.1 with sigma of 0.001
 N5-N7
 2.2 with sigma of 0.001
3. Uiso/Uaniso restraints and constraints
Uanis(N7) \\sim Ueq: with sigma of 0.01 and sigma for terminal atoms of 0.02
Uanis(N5) \\sim Ueq: with sigma of 0.01 and sigma for terminal atoms of 0.02
4. Rigid body (RIGU) restrains
 Cu3, N5, N6
 with sigma for 1-2 distances of 0.004 and sigma for 1-3 distances of 0.004
 N7, N7A, N6, N5A, N5, Cu3
 with sigma for 1-2 distances of 0.004 and sigma for 1-3 distances of 0.004
 N7A, N7, N6, N5, N5A
 with sigma for 1-2 distances of 0.004 and sigma for 1-3 distances of 0.004
5. Others
 Sof(N7A)=Sof(N5A)=1-FVAR(1)
 Sof(N5)=Sof(N7)=FVAR(1)
6.a Riding coordinates:
 O9(H9A,H9B)
6.b Secondary CH2 refined with riding coordinates:
 C9(H9C,H9D), C10(H10A,H10B), C27(H27A,H27B), C28(H28A,H28B)
6.c Aromatic/amide H refined with riding coordinates:
 C3(H3), C4(H4), C5(H5), C8(H8), C11(H11), C13(H13), C14(H14), C15(H15),
 C21(H21), C22(H22), C23(H23), C26(H26), C29(H29), C31(H31), C32(H32), C33(H33)
6.d Idealised Me refined as rotating group:
 C1(H1A,H1B,H1C), C18(H18A,H18B,H18C), C19(H19A,H19B,H19C), C36(H36A,H36B,
 H36C), C38(H38A,H38B,H38C)
;
_shelx_shelxl_version_number 2014/7
_olex2_submission_special_instructions 'No special instructions were received'

loop_
_space_group_symop_operation_xyz
'x, y, z'
'-x+1/2, -y, z+1/2'
'-x, y+1/2, -z+1/2'
'x+1/2, -y+1/2, -z'
'-x, -y, -z'
'x-1/2, y, -z-1/2'
'x, -y-1/2, z-1/2'
'-x-1/2, y-1/2, z'

loop_
_atom_site_label
_atom_site_type_symbol
_atom_site_fract_x
_atom_site_fract_y
_atom_site_fract_z
_atom_site_U_iso_or_equiv
_atom_site_adp_type
_atom_site_occupancy
_atom_site_site_symmetry_order
_atom_site_calc_flag
_atom_site_refinement_flags_posn
_atom_site_refinement_flags_adp
_atom_site_refinement_flags_occupancy
_atom_site_disorder_assembly
_atom_site_disorder_group
Cu1 Cu 0.54162(3) 0.88052(3) 0.23703(2) 0.04514(16) Uani 1 1 d . . . . .
Cu2 Cu 0.82434(3) 0.83394(3) 0.21138(2) 0.04566(17) Uani 1 1 d . . . . .
Cu3 Cu 0.82596(3) 1.12903(4) 0.49214(3) 0.0677(2) Uani 1 1 d . U . . .
Cu4 Cu 0.95739(3) 1.04830(4) 0.46481(2) 0.0597(2) Uani 1 1 d . . . . .
Na1 Na 0.60208(9) 0.83278(11) 0.34644(7) 0.0541(5) Uani 1 1 d . . . . .
Na2 Na 0.76500(9) 0.87655(12) 0.32374(7) 0.0586(5) Uani 1 1 d . . . . .
O1 O 0.52608(17) 0.9160(2) 0.39988(12) 0.0644(10) Uani 1 1 d . . . . .
O2 O 0.52480(14) 0.90163(18) 0.30503(11) 0.0518(9) Uani 1 1 d . . . . .
O3 O 0.60936(15) 0.82070(18) 0.26097(11) 0.0496(8) Uani 1 1 d . . . . .
O4 O 0.69357(16) 0.74295(19) 0.31023(12) 0.0588(9) Uani 1 1 d . . . . .
O5 O 0.68709(15) 0.9868(2) 0.28921(14) 0.0632(10) Uani 1 1 d . . . . .
O6 O 0.76362(14) 0.90292(18) 0.23798(11) 0.0496(8) Uani 1 1 d . . . . .
O7 O 0.84994(15) 0.7909(2) 0.37405(12) 0.0598(9) Uani 1 1 d . . . . .
O8 O 0.84511(14) 0.81115(18) 0.27881(11) 0.0494(8) Uani 1 1 d . . . . .
O9 O 0.69061(15) 0.8763(2) 0.39070(12) 0.0690(10) Uani 1 1 d . . . . .
H9A H 0.6868 0.8388 0.4130 0.104 Uiso 1 1 d R . . . .
H9B H 0.6933 0.9195 0.4056 0.104 Uiso 1 1 d R . . . .
O10 O 0.79922(19) 1.2190(3) 0.53239(15) 0.0851(13) Uani 1 1 d . . . . .
O11 O 0.81099(19) 1.2653(2) 0.45751(15) 0.0865(13) Uani 1 1 d . . . . .
N1 N 0.47130(19) 0.9407(2) 0.21338(15) 0.0501(10) Uani 1 1 d . . . . .
N2 N 0.55872(19) 0.8608(2) 0.16822(14) 0.0478(10) Uani 1 1 d . . . . .
N3 N 0.8021(2) 0.8520(2) 0.14303(15) 0.0548(11) Uani 1 1 d . . . . .
N4 N 0.89149(19) 0.7713(2) 0.18404(15) 0.0487(10) Uani 1 1 d . . . . .
N5 N 0.7586(6) 1.0523(19) 0.4617(15) 0.123(8) Uani 0.159(8) 1 d D U P A 1
N6 N 0.7089(3) 1.0640(4) 0.4712(2) 0.0950(19) Uani 1 1 d D U . . .
N7 N 0.6613(6) 1.0833(17) 0.4825(12) 0.105(12) Uani 0.159(8) 1 d D U P A 1
N8 N 0.8635(2) 1.0468(3) 0.44787(17) 0.0673(13) Uani 1 1 d . . . . .
N9 N 0.8382(2) 1.0147(3) 0.41353(19) 0.0588(12) Uani 1 1 d . . . . .
N10 N 0.8148(2) 0.9854(3) 0.3802(2) 0.0853(16) Uani 1 1 d . . . . .
N11 N 0.9841(2) 1.1056(3) 0.40606(18) 0.0765(15) Uani 1 1 d . . . . .
N12 N 0.9585(2) 1.1612(3) 0.39245(17) 0.0634(12) Uani 1 1 d . . . . .
N13 N 0.9368(3) 1.2162(4) 0.3776(3) 0.124(3) Uani 1 1 d . . . . .
N14 N 1.0448(2) 1.0460(3) 0.4931(2) 0.0820(16) Uani 1 1 d . . . . .
N15 N 1.0881(2) 1.0818(3) 0.47679(18) 0.0655(13) Uani 1 1 d . . . . .
N16 N 1.1279(3) 1.1186(4) 0.4623(2) 0.0967(19) Uani 1 1 d . . . . .
N17 N 0.9140(2) 1.1417(3) 0.51251(17) 0.0686(13) Uani 1 1 d . . . . .
N18 N 0.9373(2) 1.2035(4) 0.52164(17) 0.0724(14) Uani 1 1 d . . . . .
N19 N 0.9602(3) 1.2602(4) 0.5323(2) 0.122(2) Uani 1 1 d . . . . .
C1 C 0.5292(3) 0.9198(4) 0.4528(2) 0.102(2) Uani 1 1 d . . . . .
H1A H 0.5358 0.9721 0.4630 0.153 Uiso 1 1 calc GR . . . .
H1B H 0.5635 0.8885 0.4644 0.153 Uiso 1 1 calc GR . . . .
H1C H 0.4902 0.9012 0.4667 0.153 Uiso 1 1 calc GR . . . .
C2 C 0.4784(2) 0.9547(3) 0.3756(2) 0.0553(13) Uani 1 1 d . . . . .
C3 C 0.4319(3) 0.9982(3) 0.3979(2) 0.0667(15) Uani 1 1 d . . . . .
H3 H 0.4316 1.0044 0.4325 0.080 Uiso 1 1 calc R . . . .
C4 C 0.3858(3) 1.0328(3) 0.3691(3) 0.0718(17) Uani 1 1 d . . . . .
H4 H 0.3542 1.0615 0.3844 0.086 Uiso 1 1 calc R . . . .
C5 C 0.3861(2) 1.0253(3) 0.3185(2) 0.0657(15) Uani 1 1 d . . . . .
H5 H 0.3549 1.0494 0.2997 0.079 Uiso 1 1 calc R . . . .
C6 C 0.4331(2) 0.9816(3) 0.29424(19) 0.0479(12) Uani 1 1 d . . . . .
C7 C 0.4798(2) 0.9446(3) 0.32347(19) 0.0491(13) Uani 1 1 d . . . . .
C8 C 0.4312(2) 0.9767(3) 0.2409(2) 0.0550(13) Uani 1 1 d . . . . .
H8 H 0.3982 1.0018 0.2248 0.066 Uiso 1 1 calc R . . . .
C9 C 0.4628(3) 0.9365(3) 0.1590(2) 0.0726(17) Uani 1 1 d . . . . .
H9C H 0.4267 0.9041 0.1516 0.087 Uiso 1 1 calc R . . . .
H9D H 0.4540 0.9876 0.1462 0.087 Uiso 1 1 calc R . . . .
C10 C 0.5186(2) 0.9057(3) 0.1340(2) 0.0667(16) Uani 1 1 d . . . . .
H10A H 0.5431 0.9478 0.1202 0.080 Uiso 1 1 calc R . . . .
H10B H 0.5053 0.8730 0.1065 0.080 Uiso 1 1 calc R . . . .
C11 C 0.6010(3) 0.8151(3) 0.15171(19) 0.0563(14) Uani 1 1 d . . . . .
H11 H 0.6044 0.8102 0.1172 0.068 Uiso 1 1 calc R . . . .
C12 C 0.6440(2) 0.7704(3) 0.18165(17) 0.0456(12) Uani 1 1 d . . . . .
C13 C 0.6867(2) 0.7207(3) 0.15694(19) 0.0586(14) Uani 1 1 d . . . . .
H13 H 0.6859 0.7180 0.1222 0.070 Uiso 1 1 calc R . . . .
C14 C 0.7292(3) 0.6766(3) 0.1824(2) 0.0613(15) Uani 1 1 d . . . . .
H14 H 0.7562 0.6432 0.1656 0.074 Uiso 1 1 calc R . . . .
C15 C 0.7314(2) 0.6827(3) 0.2339(2) 0.0535(13) Uani 1 1 d . . . . .
H15 H 0.7602 0.6528 0.2516 0.064 Uiso 1 1 calc R . . . .
C16 C 0.6923(2) 0.7314(3) 0.25951(18) 0.0448(12) Uani 1 1 d . . . . .
C17 C 0.6463(2) 0.7759(3) 0.23360(18) 0.0453(12) Uani 1 1 d . . . . .
C18 C 0.7198(3) 0.6826(3) 0.34028(19) 0.0716(17) Uani 1 1 d . . . . .
H18A H 0.7025 0.6341 0.3300 0.107 Uiso 1 1 calc GR . . . .
H18B H 0.7096 0.6916 0.3747 0.107 Uiso 1 1 calc GR . . . .
H18C H 0.7649 0.6818 0.3363 0.107 Uiso 1 1 calc GR . . . .
C19 C 0.6472(3) 1.0347(3) 0.3192(2) 0.0746(17) Uani 1 1 d . . . . .
H19A H 0.6531 1.0876 0.3098 0.112 Uiso 1 1 calc GR . . . .
H19B H 0.6580 1.0283 0.3538 0.112 Uiso 1 1 calc GR . . . .
H19C H 0.6038 1.0204 0.3141 0.112 Uiso 1 1 calc GR . . . .
C20 C 0.6815(2) 0.9924(3) 0.2384(2) 0.0548(13) Uani 1 1 d . . . . .
C21 C 0.6374(2) 1.0388(3) 0.2134(3) 0.0668(16) Uani 1 1 d . . . . .
H21 H 0.6081 1.0678 0.2311 0.080 Uiso 1 1 calc R . . . .
C22 C 0.6385(3) 1.0406(3) 0.1614(3) 0.0765(18) Uani 1 1 d . . . . .
H22 H 0.6107 1.0729 0.1445 0.092 Uiso 1 1 calc R . . . .
C23 C 0.6787(3) 0.9969(3) 0.1351(2) 0.0688(16) Uani 1 1 d . . . . .
H23 H 0.6777 0.9989 0.1004 0.083 Uiso 1 1 calc R . . . .
C24 C 0.7225(2) 0.9481(3) 0.1589(2) 0.0526(13) Uani 1 1 d . . . . .
C25 C 0.7243(2) 0.9454(3) 0.21138(19) 0.0479(12) Uani 1 1 d . . . . .
C26 C 0.7616(3) 0.9007(3) 0.1276(2) 0.0620(15) Uani 1 1 d . . . . .
H26 H 0.7569 0.9061 0.0933 0.074 Uiso 1 1 calc R . . . .
C27 C 0.8358(3) 0.8007(4) 0.1080(2) 0.0706(16) Uani 1 1 d . . . . .
H27A H 0.8096 0.7563 0.1006 0.085 Uiso 1 1 calc R . . . .
H27B H 0.8437 0.8278 0.0769 0.085 Uiso 1 1 calc R . . . .
C28 C 0.8962(3) 0.7750(3) 0.1296(2) 0.0705(16) Uani 1 1 d . . . . .
H28A H 0.9069 0.7246 0.1165 0.085 Uiso 1 1 calc R . . . .
H28B H 0.9295 0.8106 0.1202 0.085 Uiso 1 1 calc R . . . .
C29 C 0.9328(2) 0.7350(3) 0.2097(2) 0.0568(14) Uani 1 1 d . . . . .
H29 H 0.9650 0.7107 0.1921 0.068 Uiso 1 1 calc R . . . .
C30 C 0.9340(2) 0.7281(3) 0.26298(19) 0.0469(12) Uani 1 1 d . . . . .
C31 C 0.9813(2) 0.6806(3) 0.2844(2) 0.0620(15) Uani 1 1 d . . . . .
H31 H 1.0107 0.6565 0.2638 0.074 Uiso 1 1 calc R . . . .
C32 C 0.9844(3) 0.6698(3) 0.3342(3) 0.0701(17) Uani 1 1 d . . . . .
H32 H 1.0161 0.6389 0.3476 0.084 Uiso 1 1 calc R . . . .
C33 C 0.9411(3) 0.7043(3) 0.3657(2) 0.0622(15) Uani 1 1 d . . . . .
H33 H 0.9433 0.6959 0.4000 0.075 Uiso 1 1 calc R . . . .
C34 C 0.8943(2) 0.7512(3) 0.34622(19) 0.0496(12) Uani 1 1 d . . . . .
C35 C 0.8901(2) 0.7650(3) 0.29429(18) 0.0429(11) Uani 1 1 d . . . . .
C36 C 0.8531(3) 0.7844(4) 0.4271(2) 0.097(2) Uani 1 1 d . . . . .
H36A H 0.8465 0.7318 0.4367 0.146 Uiso 1 1 calc GR . . . .
H36B H 0.8209 0.8161 0.4419 0.146 Uiso 1 1 calc GR . . . .
H36C H 0.8939 0.8011 0.4385 0.146 Uiso 1 1 calc GR . . . .
C37 C 0.7993(3) 1.2748(4) 0.5026(2) 0.0685(17) Uani 1 1 d . . . . .
C38 C 0.7862(3) 1.3536(4) 0.5233(2) 0.092(2) Uani 1 1 d . . . . .
H38A H 0.8251 1.3766 0.5341 0.138 Uiso 1 1 calc GR . . . .
H38B H 0.7578 1.3494 0.5512 0.138 Uiso 1 1 calc GR . . . .
H38C H 0.7673 1.3850 0.4979 0.138 Uiso 1 1 calc GR . . . .
N7A N 0.6776(4) 1.0200(5) 0.4497(3) 0.139(4) Uani 0.841(8) 1 d . U P A 2
N5A N 0.7416(4) 1.0980(6) 0.4914(4) 0.161(5) Uani 0.841(8) 1 d . U P A 2

loop_
_atom_site_aniso_label
_atom_site_aniso_U_11
_atom_site_aniso_U_22
_atom_site_aniso_U_33
_atom_site_aniso_U_23
_atom_site_aniso_U_13
_atom_site_aniso_U_12
Cu1 0.0455(3) 0.0479(3) 0.0421(3) 0.0033(3) -0.0024(3) 0.0042(3)
Cu2 0.0451(3) 0.0474(3) 0.0444(3) -0.0042(3) -0.0011(3) 0.0029(3)
Cu3 0.0569(4) 0.0881(5) 0.0580(4) 0.0015(4) 0.0005(3) 0.0036(4)
Cu4 0.0530(4) 0.0572(4) 0.0687(4) 0.0104(3) -0.0135(3) 0.0060(3)
Na1 0.0535(11) 0.0644(13) 0.0445(11) 0.0034(10) -0.0028(9) 0.0031(10)
Na2 0.0496(11) 0.0745(14) 0.0516(12) -0.0076(10) 0.0040(9) 0.0050(11)
O1 0.072(2) 0.078(3) 0.043(2) -0.0060(19) 0.0023(18) 0.016(2)
O2 0.049(2) 0.060(2) 0.046(2) -0.0039(16) 0.0028(16) 0.0185(17)
O3 0.056(2) 0.056(2) 0.0362(18) -0.0022(16) -0.0015(16) 0.0192(17)
O4 0.068(2) 0.062(2) 0.046(2) 0.0001(18) -0.0057(18) 0.0239(19)
O5 0.058(2) 0.062(2) 0.070(3) -0.016(2) 0.000(2) 0.0167(19)
O6 0.0502(19) 0.051(2) 0.047(2) -0.0004(16) -0.0093(16) 0.0103(16)
O7 0.056(2) 0.078(3) 0.045(2) 0.0004(19) -0.0012(17) 0.0060(19)
O8 0.0424(18) 0.057(2) 0.048(2) -0.0021(16) -0.0020(15) 0.0146(16)
O9 0.066(2) 0.087(3) 0.054(2) -0.011(2) 0.0035(18) -0.005(2)
O10 0.092(3) 0.104(3) 0.060(3) 0.003(3) 0.016(2) 0.025(3)
O11 0.096(3) 0.114(4) 0.050(3) -0.004(2) 0.001(2) 0.023(3)
N1 0.053(3) 0.045(2) 0.052(3) 0.007(2) -0.009(2) 0.001(2)
N2 0.051(3) 0.052(3) 0.041(2) 0.008(2) -0.007(2) -0.007(2)
N3 0.059(3) 0.057(3) 0.049(3) -0.003(2) -0.005(2) -0.002(2)
N4 0.053(3) 0.047(2) 0.047(3) -0.007(2) 0.007(2) -0.003(2)
N5 0.107(7) 0.128(12) 0.134(13) -0.010(9) -0.002(6) -0.008(6)
N6 0.092(5) 0.100(5) 0.092(5) -0.006(4) -0.012(4) -0.016(4)
N7 0.112(9) 0.12(2) 0.083(18) 0.043(14) -0.001(10) 0.005(10)
N8 0.063(3) 0.071(3) 0.068(3) -0.007(3) -0.022(3) 0.006(2)
N9 0.051(3) 0.054(3) 0.071(3) -0.006(3) -0.001(2) 0.005(2)
N10 0.065(3) 0.088(4) 0.103(4) -0.041(3) -0.013(3) -0.001(3)
N11 0.081(3) 0.078(4) 0.070(3) 0.015(3) 0.010(3) 0.028(3)
N12 0.045(3) 0.084(4) 0.062(3) 0.018(3) 0.005(2) -0.002(3)
N13 0.090(4) 0.126(5) 0.156(6) 0.088(5) 0.028(4) 0.029(4)
N14 0.050(3) 0.075(3) 0.121(4) 0.036(3) -0.018(3) -0.008(3)
N15 0.052(3) 0.076(4) 0.068(3) -0.004(3) -0.007(3) -0.004(3)
N16 0.076(4) 0.130(5) 0.084(4) 0.000(4) 0.006(3) -0.029(4)
N17 0.061(3) 0.082(4) 0.063(3) 0.000(3) -0.015(2) 0.003(3)
N18 0.071(4) 0.092(4) 0.054(3) 0.002(3) -0.011(3) 0.001(3)
N19 0.152(6) 0.105(5) 0.107(5) 0.003(4) -0.043(4) -0.036(5)
C1 0.112(6) 0.143(6) 0.050(4) -0.007(4) 0.007(4) 0.037(5)
C2 0.051(3) 0.050(3) 0.065(4) -0.001(3) 0.005(3) -0.001(3)
C3 0.072(4) 0.060(4) 0.068(4) -0.009(3) 0.022(3) -0.002(3)
C4 0.053(4) 0.066(4) 0.096(5) -0.005(4) 0.021(4) 0.010(3)
C5 0.050(3) 0.059(4) 0.088(5) 0.000(3) 0.001(3) 0.004(3)
C6 0.039(3) 0.043(3) 0.062(4) -0.003(3) 0.007(3) 0.001(2)
C7 0.049(3) 0.043(3) 0.055(3) -0.001(3) 0.008(3) -0.003(2)
C8 0.043(3) 0.042(3) 0.079(4) 0.012(3) -0.008(3) 0.005(2)
C9 0.085(4) 0.077(4) 0.056(4) 0.017(3) -0.017(3) 0.022(4)
C10 0.057(3) 0.092(4) 0.051(3) 0.014(3) -0.015(3) -0.004(3)
C11 0.067(4) 0.061(4) 0.041(3) -0.003(3) 0.002(3) -0.015(3)
C12 0.054(3) 0.047(3) 0.036(3) -0.005(2) -0.001(2) -0.004(3)
C13 0.070(4) 0.061(3) 0.045(3) -0.013(3) 0.008(3) -0.011(3)
C14 0.064(4) 0.055(3) 0.065(4) -0.014(3) 0.012(3) 0.007(3)
C15 0.054(3) 0.039(3) 0.067(4) -0.001(3) -0.001(3) 0.001(2)
C16 0.050(3) 0.039(3) 0.045(3) -0.004(2) 0.003(2) 0.003(2)
C17 0.045(3) 0.039(3) 0.052(3) 0.002(2) 0.002(3) -0.004(2)
C18 0.084(4) 0.076(4) 0.055(4) 0.009(3) -0.009(3) 0.024(3)
C19 0.068(4) 0.056(4) 0.100(5) -0.018(3) 0.017(3) 0.008(3)
C20 0.058(3) 0.039(3) 0.067(4) -0.005(3) -0.012(3) -0.005(3)
C21 0.057(3) 0.039(3) 0.104(5) -0.008(3) -0.022(3) 0.007(3)
C22 0.083(5) 0.051(4) 0.096(5) 0.010(4) -0.037(4) -0.002(3)
C23 0.080(4) 0.052(3) 0.074(4) 0.002(3) -0.024(4) -0.004(3)
C24 0.055(3) 0.044(3) 0.059(4) 0.007(3) -0.015(3) -0.006(3)
C25 0.047(3) 0.037(3) 0.059(3) -0.006(3) -0.009(3) -0.003(2)
C26 0.071(4) 0.067(4) 0.048(3) 0.003(3) -0.009(3) -0.017(3)
C27 0.064(4) 0.100(5) 0.047(3) -0.016(3) 0.004(3) -0.005(3)
C28 0.084(4) 0.071(4) 0.057(4) -0.006(3) 0.016(3) 0.004(3)
C29 0.049(3) 0.048(3) 0.074(4) -0.011(3) 0.016(3) 0.000(3)
C30 0.042(3) 0.038(3) 0.060(4) -0.004(2) -0.001(3) 0.002(2)
C31 0.043(3) 0.051(3) 0.092(5) -0.013(3) 0.001(3) 0.009(3)
C32 0.057(4) 0.056(4) 0.097(5) 0.003(4) -0.022(4) 0.010(3)
C33 0.061(4) 0.060(4) 0.066(4) 0.005(3) -0.018(3) -0.003(3)
C34 0.048(3) 0.044(3) 0.056(3) 0.000(3) -0.006(3) -0.006(2)
C35 0.038(3) 0.042(3) 0.049(3) 0.000(2) -0.006(2) -0.003(2)
C36 0.078(4) 0.169(7) 0.045(4) 0.009(4) -0.004(3) 0.013(5)
C37 0.059(4) 0.100(5) 0.047(4) 0.006(4) -0.009(3) 0.020(3)
C38 0.100(5) 0.110(6) 0.065(4) -0.012(4) 0.003(4) 0.025(4)
N7A 0.112(6) 0.147(7) 0.158(8) -0.063(6) 0.000(5) -0.024(5)
N5A 0.074(5) 0.223(10) 0.187(9) -0.121(8) 0.027(5) -0.050(5)

loop_
_atom_type_symbol
_atom_type_description
_atom_type_scat_dispersion_real
_atom_type_scat_dispersion_imag
_atom_type_scat_source
C C 0.0033 0.0016 'International Tables Vol C Tables 4.2.6.8 and 6.1.1.4'
H H 0.0000 0.0000 'International Tables Vol C Tables 4.2.6.8 and 6.1.1.4'
Cu Cu 0.3201 1.2651 'International Tables Vol C Tables 4.2.6.8 and 6.1.1.4'
N N 0.0061 0.0033 'International Tables Vol C Tables 4.2.6.8 and 6.1.1.4'
Na Na 0.0362 0.0249 'International Tables Vol C Tables 4.2.6.8 and 6.1.1.4'
O O 0.0106 0.0060 'International Tables Vol C Tables 4.2.6.8 and 6.1.1.4'

loop_
_geom_angle_atom_site_label_1
_geom_angle_atom_site_label_2
_geom_angle_atom_site_label_3
_geom_angle
_geom_angle_site_symmetry_1
_geom_angle_site_symmetry_3
O2 Cu1 Na1 42.91(10) . .
O2 Cu1 N1 93.79(16) . .
O2 Cu1 N2 179.17(16) . .
O3 Cu1 Na1 42.66(9) . .
O3 Cu1 O2 85.56(13) . .
O3 Cu1 N1 178.94(16) . .
O3 Cu1 N2 94.88(15) . .
N1 Cu1 Na1 136.68(13) . .
N2 Cu1 Na1 137.53(13) . .
N2 Cu1 N1 85.79(18) . .
O6 Cu2 Na2 42.90(10) . .
O6 Cu2 O8 86.08(13) . .
O6 Cu2 N3 95.10(16) . .
O6 Cu2 N4 174.85(15) . .
O8 Cu2 Na2 43.77(9) . .
O8 Cu2 N3 177.29(16) . .
O8 Cu2 N4 94.15(15) . .
N3 Cu2 Na2 136.99(14) . .
N3 Cu2 N4 84.89(18) . .
N4 Cu2 Na2 137.84(13) . .
O10 Cu3 N5 121.0(4) . .
O10 Cu3 N8 171.85(19) . .
N8 Cu3 N5 66.0(4) . .
N17 Cu3 O10 91.8(2) . .
N17 Cu3 N5 145.2(6) . .
N17 Cu3 N8 82.5(2) . .
N5A Cu3 O10 87.8(3) . .
N5A Cu3 N8 99.5(3) . .
N5A Cu3 N17 161.5(4) . .
N8 Cu4 N17 74.84(18) . .
N11 Cu4 N8 96.3(2) . .
N11 Cu4 N14 92.8(2) . .
N11 Cu4 N14 152.4(2) . 5_776
N11 Cu4 N17 101.96(19) . .
N14 Cu4 N8 170.4(2) . .
N14 Cu4 N8 95.36(19) 5_776 .
N14 Cu4 N14 77.9(2) 5_776 .
N14 Cu4 N17 100.1(2) . .
N14 Cu4 N17 105.2(2) 5_776 .
Cu1 Na1 Na2 99.72(6) . .
Cu1 Na1 H9A 152.7 . .
Na2 Na1 H9A 55.2 . .
O1 Na1 Cu1 96.27(9) . .
O1 Na1 Na2 124.87(11) . .
O1 Na1 O4 167.51(13) . .
O1 Na1 H9A 91.6 . .
O2 Na1 Cu1 33.88(8) . .
O2 Na1 Na2 119.32(11) . .
O2 Na1 O1 62.42(12) . .
O2 Na1 O4 129.94(13) . .
O2 Na1 O9 129.91(15) . .
O2 Na1 H9A 144.9 . .
O2 Na1 N13 111.80(17) . 8_755
O3 Na1 Cu1 33.64(8) . .
O3 Na1 Na2 77.66(10) . .
O3 Na1 O1 129.83(13) . .
O3 Na1 O2 67.51(11) . .
O3 Na1 O4 62.43(11) . .
O3 Na1 O9 118.60(14) . .
O3 Na1 H9A 131.0 . .
O3 Na1 N13 107.4(2) . 8_755
O4 Na1 Cu1 96.06(9) . .
O4 Na1 Na2 50.55(9) . .
O4 Na1 H9A 76.5 . .
O9 Na1 Cu1 132.64(11) . .
O9 Na1 Na2 41.20(9) . .
O9 Na1 O1 92.08(13) . .
O9 Na1 O4 78.05(12) . .
O9 Na1 H9A 20.5 . .
N13 Na1 Cu1 113.46(17) 8_755 .
N13 Na1 Na2 125.61(17) 8_755 .
N13 Na1 O1 93.9(2) 8_755 .
N13 Na1 O4 83.0(2) 8_755 .
N13 Na1 O9 112.33(18) 8_755 .
N13 Na1 H9A 91.9 8_755 .
Cu2 Na2 Na1 117.84(6) . .
O4 Na2 Cu2 84.40(8) . .
O4 Na2 Na1 47.54(8) . .
O5 Na2 Cu2 94.50(9) . .
O5 Na2 Na1 67.68(9) . .
O5 Na2 O4 102.48(11) . .
O5 Na2 O7 166.79(13) . .
O6 Na2 Cu2 33.44(8) . .
O6 Na2 Na1 101.30(10) . .
O6 Na2 O4 91.66(12) . .
O6 Na2 O5 61.06(11) . .
O6 Na2 O7 127.35(13) . .
O6 Na2 O8 66.72(11) . .
O6 Na2 O9 136.80(14) . .
O6 Na2 N10 115.24(17) . .
O7 Na2 Cu2 94.42(9) . .
O7 Na2 Na1 116.08(10) . .
O7 Na2 O4 88.07(12) . .
O8 Na2 Cu2 33.69(8) . .
O8 Na2 Na1 132.28(11) . .
O8 Na2 O4 85.55(12) . .
O8 Na2 O5 127.25(13) . .
O8 Na2 O7 60.77(11) . .
O8 Na2 O9 148.54(15) . .
O8 Na2 N10 110.43(14) . .
O9 Na2 Cu2 157.48(11) . .
O9 Na2 Na1 40.30(9) . .
O9 Na2 O4 74.89(12) . .
O9 Na2 O5 81.68(13) . .
O9 Na2 O7 93.64(13) . .
O9 Na2 N10 80.43(15) . .
N10 Na2 Cu2 121.62(13) . .
N10 Na2 Na1 116.02(12) . .
N10 Na2 O4 152.26(16) . .
N10 Na2 O5 86.05(15) . .
N10 Na2 O7 80.98(15) . .
C1 O1 Na1 123.2(3) . .
C2 O1 Na1 117.8(3) . .
C2 O1 C1 118.9(4) . .
Cu1 O2 Na1 103.21(14) . .
C7 O2 Cu1 127.7(3) . .
C7 O2 Na1 129.1(3) . .
Cu1 O3 Na1 103.70(14) . .
C17 O3 Cu1 125.8(3) . .
C17 O3 Na1 130.0(3) . .
Na1 O4 Na2 81.90(11) . .
C16 O4 Na1 115.5(3) . .
C16 O4 Na2 105.1(3) . .
C16 O4 C18 117.1(4) . .
C18 O4 Na1 120.3(3) . .
C18 O4 Na2 109.0(3) . .
C19 O5 Na2 125.6(3) . .
C20 O5 Na2 116.4(3) . .
C20 O5 C19 117.7(4) . .
Cu2 O6 Na2 103.66(14) . .
C25 O6 Cu2 125.3(3) . .
C25 O6 Na2 130.3(3) . .
C34 O7 Na2 117.3(3) . .
C34 O7 C36 117.8(4) . .
C36 O7 Na2 124.9(3) . .
Cu2 O8 Na2 102.54(13) . .
C35 O8 Cu2 126.6(3) . .
C35 O8 Na2 130.7(3) . .
Na1 O9 Na2 98.50(14) . .
Na1 O9 H9A 91.7 . .
Na1 O9 H9B 125.1 . .
Na2 O9 H9A 124.5 . .
Na2 O9 H9B 107.9 . .
H9A O9 H9B 109.7 . .
C37 O10 Cu3 105.3(4) . .
C8 N1 Cu1 125.8(4) . .
C8 N1 C9 120.8(4) . .
C9 N1 Cu1 113.2(3) . .
C10 N2 Cu1 113.4(3) . .
C11 N2 Cu1 125.4(3) . .
C11 N2 C10 121.2(4) . .
C26 N3 Cu2 125.7(4) . .
C26 N3 C27 121.3(5) . .
C27 N3 Cu2 112.9(3) . .
C28 N4 Cu2 113.7(3) . .
C29 N4 Cu2 125.2(4) . .
C29 N4 C28 120.8(5) . .
N6 N5 Cu3 116(2) . .
N5 N6 N7 172.2(13) . .
N5A N6 N7A 172.5(10) . .
Cu3 N8 Cu4 104.1(2) . .
N9 N8 Cu3 127.1(4) . .
N9 N8 Cu4 127.6(4) . .
N10 N9 N8 178.6(6) . .
N9 N10 Na2 160.3(5) . .
N12 N11 Cu4 122.8(4) . .
N13 N12 N11 176.0(6) . .
N12 N13 Na1 176.6(5) . 8_765
Cu4 N14 Cu4 102.1(2) 5_776 .
N15 N14 Cu4 124.2(4) . .
N15 N14 Cu4 131.0(4) . 5_776
N16 N15 N14 176.9(7) . .
Cu3 N17 Cu4 98.6(2) . .
N18 N17 Cu3 123.2(4) . .
N18 N17 Cu4 125.9(4) . .
N19 N18 N17 176.8(7) . .
O1 C1 H1A 109.5 . .
O1 C1 H1B 109.5 . .
O1 C1 H1C 109.5 . .
H1A C1 H1B 109.5 . .
H1A C1 H1C 109.5 . .
H1B C1 H1C 109.5 . .
O1 C2 C3 125.9(5) . .
O1 C2 C7 113.1(5) . .
C3 C2 C7 121.0(5) . .
C2 C3 H3 120.0 . .
C2 C3 C4 120.0(5) . .
C4 C3 H3 120.0 . .
C3 C4 H4 119.6 . .
C5 C4 C3 120.7(5) . .
C5 C4 H4 119.6 . .
C4 C5 H5 119.5 . .
C4 C5 C6 120.9(5) . .
C6 C5 H5 119.5 . .
C5 C6 C7 118.8(5) . .
C5 C6 C8 118.2(5) . .
C7 C6 C8 123.0(4) . .
O2 C7 C2 117.5(5) . .
O2 C7 C6 124.0(5) . .
C2 C7 C6 118.5(5) . .
N1 C8 C6 125.6(5) . .
N1 C8 H8 117.2 . .
C6 C8 H8 117.2 . .
N1 C9 H9C 109.2 . .
N1 C9 H9D 109.2 . .
H9C C9 H9D 107.9 . .
C10 C9 N1 112.1(4) . .
C10 C9 H9C 109.2 . .
C10 C9 H9D 109.2 . .
N2 C10 H10A 109.2 . .
N2 C10 H10B 109.2 . .
C9 C10 N2 112.0(4) . .
C9 C10 H10A 109.2 . .
C9 C10 H10B 109.2 . .
H10A C10 H10B 107.9 . .
N2 C11 H11 117.1 . .
N2 C11 C12 125.9(5) . .
C12 C11 H11 117.1 . .
C13 C12 C11 118.2(5) . .
C17 C12 C11 122.7(5) . .
C17 C12 C13 119.0(5) . .
C12 C13 H13 119.0 . .
C14 C13 C12 122.0(5) . .
C14 C13 H13 119.0 . .
C13 C14 H14 120.7 . .
C13 C14 C15 118.5(5) . .
C15 C14 H14 120.7 . .
C14 C15 H15 119.1 . .
C16 C15 C14 121.8(5) . .
C16 C15 H15 119.1 . .
O4 C16 C17 114.6(4) . .
C15 C16 O4 125.0(4) . .
C15 C16 C17 120.4(5) . .
O3 C17 C12 124.9(4) . .
O3 C17 C16 116.9(4) . .
C12 C17 C16 118.2(4) . .
O4 C18 H18A 109.5 . .
O4 C18 H18B 109.5 . .
O4 C18 H18C 109.5 . .
H18A C18 H18B 109.5 . .
H18A C18 H18C 109.5 . .
H18B C18 H18C 109.5 . .
O5 C19 H19A 109.5 . .
O5 C19 H19B 109.5 . .
O5 C19 H19C 109.5 . .
H19A C19 H19B 109.5 . .
H19A C19 H19C 109.5 . .
H19B C19 H19C 109.5 . .
O5 C20 C21 125.0(5) . .
O5 C20 C25 114.3(4) . .
C21 C20 C25 120.8(5) . .
C20 C21 H21 120.7 . .
C22 C21 C20 118.7(5) . .
C22 C21 H21 120.7 . .
C21 C22 H22 119.2 . .
C23 C22 C21 121.5(6) . .
C23 C22 H22 119.2 . .
C22 C23 H23 119.3 . .
C22 C23 C24 121.5(6) . .
C24 C23 H23 119.3 . .
C23 C24 C25 119.3(5) . .
C23 C24 C26 117.5(5) . .
C25 C24 C26 123.1(5) . .
O6 C25 C20 116.7(5) . .
O6 C25 C24 125.1(5) . .
C24 C25 C20 118.2(5) . .
N3 C26 C24 125.5(5) . .
N3 C26 H26 117.3 . .
C24 C26 H26 117.3 . .
N3 C27 H27A 109.5 . .
N3 C27 H27B 109.5 . .
H27A C27 H27B 108.1 . .
C28 C27 N3 110.6(4) . .
C28 C27 H27A 109.5 . .
C28 C27 H27B 109.5 . .
N4 C28 C27 110.2(4) . .
N4 C28 H28A 109.6 . .
N4 C28 H28B 109.6 . .
C27 C28 H28A 109.6 . .
C27 C28 H28B 109.6 . .
H28A C28 H28B 108.1 . .
N4 C29 H29 116.9 . .
N4 C29 C30 126.1(5) . .
C30 C29 H29 116.9 . .
C31 C30 C29 117.7(5) . .
C35 C30 C29 122.9(4) . .
C35 C30 C31 119.4(5) . .
C30 C31 H31 119.5 . .
C32 C31 C30 121.0(5) . .
C32 C31 H31 119.5 . .
C31 C32 H32 119.6 . .
C31 C32 C33 120.7(5) . .
C33 C32 H32 119.6 . .
C32 C33 H33 120.0 . .
C32 C33 C34 120.0(5) . .
C34 C33 H33 120.0 . .
O7 C34 C33 125.2(5) . .
O7 C34 C35 113.7(4) . .
C33 C34 C35 121.1(5) . .
O8 C35 C30 124.7(4) . .
O8 C35 C34 117.4(4) . .
C30 C35 C34 117.8(4) . .
O7 C36 H36A 109.5 . .
O7 C36 H36B 109.5 . .
O7 C36 H36C 109.5 . .
H36A C36 H36B 109.5 . .
H36A C36 H36C 109.5 . .
H36B C36 H36C 109.5 . .
O10 C37 C38 117.9(5) . .
O11 C37 O10 121.0(6) . .
O11 C37 C38 121.1(6) . .
C37 C38 H38A 109.5 . .
C37 C38 H38B 109.5 . .
C37 C38 H38C 109.5 . .
H38A C38 H38B 109.5 . .
H38A C38 H38C 109.5 . .
H38B C38 H38C 109.5 . .
N6 N5A Cu3 142.5(8) . .

loop_
_geom_bond_atom_site_label_1
_geom_bond_atom_site_label_2
_geom_bond_distance
_geom_bond_site_symmetry_2
Cu1 Na1 3.3014(19) .
Cu1 O2 1.890(3) .
Cu1 O3 1.882(3) .
Cu1 N1 1.925(4) .
Cu1 N2 1.908(4) .
Cu2 Na2 3.3419(19) .
Cu2 O6 1.895(3) .
Cu2 O8 1.899(3) .
Cu2 N3 1.915(4) .
Cu2 N4 1.933(4) .
Cu3 O10 1.981(4) .
Cu3 N5 2.11(3) .
Cu3 N8 2.019(5) .
Cu3 N17 1.952(5) .
Cu3 N5A 1.863(7) .
Cu4 N8 2.037(4) .
Cu4 N11 1.945(5) .
Cu4 N14 1.997(4) .
Cu4 N14 1.988(5) 5_776
Cu4 N17 2.260(5) .
Na1 Na2 3.581(3) .
Na1 O1 2.593(4) .
Na1 O2 2.309(3) .
Na1 O3 2.303(3) .
Na1 O4 2.668(4) .
Na1 O9 2.341(4) .
Na1 H9A 2.5284 .
Na1 N13 2.340(6) 8_755
Na2 O4 2.793(4) .
Na2 O5 2.691(4) .
Na2 O6 2.341(3) .
Na2 O7 2.693(4) .
Na2 O8 2.368(3) .
Na2 O9 2.385(4) .
Na2 N10 2.640(5) .
O1 C1 1.419(6) .
O1 C2 1.375(6) .
O2 C7 1.306(5) .
O3 C17 1.324(5) .
O4 C16 1.373(5) .
O4 C18 1.433(5) .
O5 C19 1.431(6) .
O5 C20 1.368(6) .
O6 C25 1.320(5) .
O7 C34 1.382(6) .
O7 C36 1.426(6) .
O8 C35 1.311(5) .
O9 H9A 0.8875 .
O9 H9B 0.8514 .
O10 C37 1.256(7) .
O11 C37 1.243(6) .
N1 C8 1.286(6) .
N1 C9 1.468(6) .
N2 C10 1.473(6) .
N2 C11 1.276(6) .
N3 C26 1.273(6) .
N3 C27 1.477(6) .
N4 C28 1.463(6) .
N4 C29 1.278(6) .
N5 N6 1.1015(10) .
N6 N7 1.1020(10) .
N6 N7A 1.163(8) .
N6 N5A 1.060(8) .
N8 N9 1.201(6) .
N9 N10 1.141(6) .
N11 N12 1.166(6) .
N12 N13 1.132(6) .
N13 Na1 2.340(6) 8_765
N14 Cu4 1.988(5) 5_776
N14 N15 1.191(6) .
N15 N16 1.126(6) .
N17 N18 1.206(7) .
N18 N19 1.134(7) .
C1 H1A 0.9600 .
C1 H1B 0.9600 .
C1 H1C 0.9600 .
C2 C3 1.377(7) .
C2 C7 1.407(7) .
C3 H3 0.9300 .
C3 C4 1.381(7) .
C4 H4 0.9300 .
C4 C5 1.360(7) .
C5 H5 0.9300 .
C5 C6 1.409(7) .
C6 C7 1.415(7) .
C6 C8 1.430(7) .
C8 H8 0.9300 .
C9 H9C 0.9700 .
C9 H9D 0.9700 .
C9 C10 1.459(7) .
C10 H10A 0.9700 .
C10 H10B 0.9700 .
C11 H11 0.9300 .
C11 C12 1.438(7) .
C12 C13 1.415(6) .
C12 C17 1.395(6) .
C13 H13 0.9300 .
C13 C14 1.363(7) .
C14 H14 0.9300 .
C14 C15 1.383(7) .
C15 H15 0.9300 .
C15 C16 1.367(6) .
C16 C17 1.423(6) .
C18 H18A 0.9600 .
C18 H18B 0.9600 .
C18 H18C 0.9600 .
C19 H19A 0.9600 .
C19 H19B 0.9600 .
C19 H19C 0.9600 .
C20 C21 1.402(7) .
C20 C25 1.418(7) .
C21 H21 0.9300 .
C21 C22 1.392(8) .
C22 H22 0.9300 .
C22 C23 1.338(8) .
C23 H23 0.9300 .
C23 C24 1.407(7) .
C24 C25 1.407(6) .
C24 C26 1.436(7) .
C26 H26 0.9300 .
C27 H27A 0.9700 .
C27 H27B 0.9700 .
C27 C28 1.471(7) .
C28 H28A 0.9700 .
C28 H28B 0.9700 .
C29 H29 0.9300 .
C29 C30 1.431(7) .
C30 C31 1.418(7) .
C30 C35 1.407(6) .
C31 H31 0.9300 .
C31 C32 1.348(7) .
C32 H32 0.9300 .
C32 C33 1.381(7) .
C33 H33 0.9300 .
C33 C34 1.384(7) .
C34 C35 1.413(6) .
C36 H36A 0.9600 .
C36 H36B 0.9600 .
C36 H36C 0.9600 .
C37 C38 1.502(8) .
C38 H38A 0.9600 .
C38 H38B 0.9600 .
C38 H38C 0.9600 .

loop_
_geom_torsion_atom_site_label_1
_geom_torsion_atom_site_label_2
_geom_torsion_atom_site_label_3
_geom_torsion_atom_site_label_4
_geom_torsion
Cu1 O2 C7 C2 -177.1(3)
Cu1 O2 C7 C6 2.5(7)
Cu1 O3 C17 C12 5.3(6)
Cu1 O3 C17 C16 -175.9(3)
Cu1 N1 C8 C6 2.9(7)
Cu1 N1 C9 C10 -15.7(6)
Cu1 N2 C10 C9 -17.6(6)
Cu1 N2 C11 C12 -0.5(7)
Cu2 O6 C25 C20 178.8(3)
Cu2 O6 C25 C24 -2.1(6)
Cu2 O8 C35 C30 4.7(6)
Cu2 O8 C35 C34 -175.0(3)
Cu2 N3 C26 C24 -3.7(7)
Cu2 N3 C27 C28 -25.9(6)
Cu2 N4 C28 C27 -21.6(6)
Cu2 N4 C29 C30 5.9(7)
Cu3 O10 C37 O11 3.9(7)
Cu3 O10 C37 C38 -174.9(4)
Na1 Cu1 O2 C7 -179.6(4)
Na1 Cu1 O3 C17 172.8(4)
Na1 O1 C2 C3 176.5(4)
Na1 O1 C2 C7 -2.0(5)
Na1 O2 C7 C2 3.3(6)
Na1 O2 C7 C6 -177.1(3)
Na1 O3 C17 C12 176.2(3)
Na1 O3 C17 C16 -5.0(6)
Na1 O4 C16 C15 -174.4(4)
Na1 O4 C16 C17 6.5(5)
Na2 Cu2 O6 C25 -170.6(4)
Na2 Cu2 O8 C35 175.0(4)
Na2 O4 C16 C15 97.4(5)
Na2 O4 C16 C17 -81.7(4)
Na2 O5 C20 C21 171.2(4)
Na2 O5 C20 C25 -7.9(5)
Na2 O6 C25 C20 10.9(6)
Na2 O6 C25 C24 -170.0(3)
Na2 O7 C34 C33 -179.7(4)
Na2 O7 C34 C35 3.0(5)
Na2 O8 C35 C30 178.3(3)
Na2 O8 C35 C34 -1.4(6)
O1 C2 C3 C4 -178.5(5)
O1 C2 C7 O2 -0.4(6)
O1 C2 C7 C6 180.0(4)
O2 Cu1 O3 Na1 0.64(15)
O2 Cu1 O3 C17 173.5(4)
O3 Cu1 O2 Na1 -0.64(15)
O3 Cu1 O2 C7 179.7(4)
O4 C16 C17 O3 -2.0(6)
O4 C16 C17 C12 176.9(4)
O5 C20 C21 C22 178.0(5)
O5 C20 C25 O6 -0.1(6)
O5 C20 C25 C24 -179.3(4)
O6 Cu2 O8 Na2 8.14(14)
O6 Cu2 O8 C35 -176.9(4)
O7 C34 C35 O8 -1.4(6)
O7 C34 C35 C30 178.9(4)
O8 Cu2 O6 Na2 -8.28(14)
O8 Cu2 O6 C25 -178.8(4)
O10 Cu3 N5A N6 157.5(17)
N1 Cu1 O2 Na1 178.52(16)
N1 Cu1 O2 C7 -1.1(4)
N1 C9 C10 N2 21.2(7)
N2 Cu1 O3 Na1 179.93(16)
N2 Cu1 O3 C17 -7.2(4)
N2 C11 C12 C13 178.1(5)
N2 C11 C12 C17 -3.9(8)
N3 Cu2 O6 Na2 169.28(16)
N3 Cu2 O6 C25 -1.3(4)
N3 C27 C28 N4 30.0(6)
N4 Cu2 O8 Na2 -177.01(15)
N4 Cu2 O8 C35 -2.0(4)
N4 C29 C30 C31 175.5(5)
N4 C29 C30 C35 -3.3(8)
N8 Cu3 N5A N6 -18.8(17)
N17 Cu3 N5A N6 -113.5(16)
C1 O1 C2 C3 0.1(8)
C1 O1 C2 C7 -178.4(5)
C2 C3 C4 C5 -0.9(8)
C3 C2 C7 O2 -179.0(4)
C3 C2 C7 C6 1.4(7)
C3 C4 C5 C6 0.6(8)
C4 C5 C6 C7 0.7(7)
C4 C5 C6 C8 -179.3(5)
C5 C6 C7 O2 178.7(4)
C5 C6 C7 C2 -1.7(7)
C5 C6 C8 N1 178.4(5)
C7 C2 C3 C4 -0.1(8)
C7 C6 C8 N1 -1.6(8)
C8 N1 C9 C10 169.6(5)
C8 C6 C7 O2 -1.3(7)
C8 C6 C7 C2 178.3(4)
C9 N1 C8 C6 177.0(5)
C10 N2 C11 C12 178.0(4)
C11 N2 C10 C9 163.7(5)
C11 C12 C13 C14 179.7(5)
C11 C12 C17 O3 1.3(7)
C11 C12 C17 C16 -177.5(4)
C12 C13 C14 C15 -1.8(8)
C13 C12 C17 O3 179.3(4)
C13 C12 C17 C16 0.5(7)
C13 C14 C15 C16 0.0(8)
C14 C15 C16 O4 -177.0(5)
C14 C15 C16 C17 2.1(7)
C15 C16 C17 O3 178.8(4)
C15 C16 C17 C12 -2.3(7)
C17 C12 C13 C14 1.5(7)
C18 O4 C16 C15 -23.7(7)
C18 O4 C16 C17 157.2(4)
C19 O5 C20 C21 -3.3(7)
C19 O5 C20 C25 177.6(4)
C20 C21 C22 C23 2.7(8)
C21 C20 C25 O6 -179.2(4)
C21 C20 C25 C24 1.6(7)
C21 C22 C23 C24 -1.1(9)
C22 C23 C24 C25 -0.4(8)
C22 C23 C24 C26 177.1(5)
C23 C24 C25 O6 -179.0(4)
C23 C24 C25 C20 0.1(7)
C23 C24 C26 N3 -177.9(5)
C25 C20 C21 C22 -3.0(7)
C25 C24 C26 N3 -0.5(8)
C26 N3 C27 C28 155.9(5)
C26 C24 C25 O6 3.7(7)
C26 C24 C25 C20 -177.2(4)
C27 N3 C26 C24 174.2(5)
C28 N4 C29 C30 179.0(5)
C29 N4 C28 C27 164.6(5)
C29 C30 C31 C32 -178.3(5)
C29 C30 C35 O8 -2.4(7)
C29 C30 C35 C34 177.2(4)
C30 C31 C32 C33 0.6(8)
C31 C30 C35 O8 178.7(4)
C31 C30 C35 C34 -1.6(6)
C31 C32 C33 C34 -0.8(8)
C32 C33 C34 O7 -177.4(5)
C32 C33 C34 C35 -0.3(7)
C33 C34 C35 O8 -178.8(4)
C33 C34 C35 C30 1.5(7)
C35 C30 C31 C32 0.6(7)
C36 O7 C34 C33 1.2(7)
C36 O7 C34 C35 -176.1(5)
